data_2102039
loop_
_publ_author_name
'Nyburg, Stanley C.'
'Steed, Jon W.'
'Aleksovska, Slobotka'
'Petrusevski, Vladimir M.'

_publ_section_title
;
 Structure of the alums. I. On the sulfate group disorder in the
 \a-alums
;
_journal_issue 2
_journal_name_full 'Acta Crystallographica Section B'
_journal_page_first 204
_journal_page_last 209
_journal_paper_doi 10.1107/S0108768199014846
_journal_volume 56
_journal_year 2000
_chemical_formula_sum 'Cr H24 K O20 S2'
_chemical_formula_weight 499.41
_chemical_name_common 'chromium potassium alum'
_space_group_IT_number 205
_symmetry_cell_setting cubic
_symmetry_space_group_name_Hall '-P 2ac 2ab 3'
_symmetry_space_group_name_H-M 'P a -3'
_audit_creation_method SHELXL-97
_cell_angle_alpha 90.00
_cell_angle_beta 90.00
_cell_angle_gamma 90.00
_cell_formula_units_Z 4
_cell_length_a 12.2305(5)
_cell_length_b 12.2305(5)
_cell_length_c 12.2305(5)
_cell_measurement_temperature 296(2)
_cell_volume 1829.50(13)
_computing_structure_refinement 'SHELXL-97 (Sheldrick, 1997)'
_computing_structure_solution 'SHELXS-97 (Sheldrick, 1990)'
_database_code_amcsd 0009913
_diffrn_ambient_temperature 296(2)
_diffrn_measured_fraction_theta_full .857
_diffrn_measured_fraction_theta_max .857
_diffrn_radiation_monochromator graphite
_diffrn_radiation_source 'fine-focus sealed tube'
_diffrn_radiation_type MoK\a
_diffrn_radiation_wavelength .71070
_diffrn_reflns_av_R_equivalents .0144
_diffrn_reflns_av_sigmaI/netI .0278
_diffrn_reflns_limit_h_max 15
_diffrn_reflns_limit_h_min -15
_diffrn_reflns_limit_k_max 10
_diffrn_reflns_limit_k_min -10
_diffrn_reflns_limit_l_max 10
_diffrn_reflns_limit_l_min -10
_diffrn_reflns_number 1114
_diffrn_reflns_theta_full 25.96
_diffrn_reflns_theta_max 25.96
_diffrn_reflns_theta_min 3.72
_exptl_absorpt_coefficient_mu 1.172
_exptl_crystal_density_diffrn 1.813
_exptl_crystal_density_method 'not measured'
_exptl_crystal_F_000 1036
_exptl_crystal_size_max .8
_exptl_crystal_size_mid .8
_exptl_crystal_size_min .8
_refine_diff_density_max 1.056
_refine_diff_density_min -1.526
_refine_ls_extinction_coef .021(6)
_refine_ls_extinction_method SHELXL
_refine_ls_goodness_of_fit_ref 1.110
_refine_ls_hydrogen_treatment mixed
_refine_ls_matrix_type full
_refine_ls_number_parameters 68
_refine_ls_number_reflns 597
_refine_ls_number_restraints 0
_refine_ls_restrained_S_all 1.110
_refine_ls_R_factor_all .0465
_refine_ls_R_factor_gt .0455
_refine_ls_shift/su_max .002
_refine_ls_shift/su_mean .000
_refine_ls_structure_factor_coef Fsqd
_refine_ls_weighting_details 'w=1/[\s^2^(Fo^2^)+(0.0961P)^2^+1.0171P] where P=(Fo^2^+2Fc^2^)/3'
_refine_ls_weighting_scheme calc
_refine_ls_wR_factor_ref .1353
_reflns_number_gt 574
_reflns_number_total 597
_reflns_threshold_expression >2sigma(I)
_cod_data_source_file na0101.cif
_cod_data_source_block os
_cod_depositor_comments
;
 Marking atoms 'O3', 'O4' and 'O3A', 'O4A' as belonging to disorder groups
 '1' and '2' respectively after consulting the original publication.

 Antanas Vaitkus,
 2017-10-22

The following automatic conversions were performed:

'_refine_ls_weighting_scheme' value 'calc
w=1/[\s^2^(Fo^2^)+(0.0961P)^2^+1.0171P] where P=(Fo^2^+2Fc^2^)/3' was
changed to 'calc'. New tag '_refine_ls_weighting_details' was
created. The value of the new tag was set to
'w=1/[\s^2^(Fo^2^)+(0.0961P)^2^+1.0171P] where P=(Fo^2^+2Fc^2^)/3'.

Automatic conversion script
Id: cif_fix_values 3143 2015-03-26 13:38:13Z robertas 
;
_cod_original_formula_sum 'H24 Cr K O20 S2'
_cod_database_code 2102039
_amcsd_formula_title KCr(SO4)2*12H2O

loop_
_space_group_symop_operation_xyz
'x, y, z'
'y, z, x'
'z, x, y'
'x+1/2, y, -z+1/2'
'y+1/2, z, -x+1/2'
'z+1/2, x, -y+1/2'
'y+1/2, -z+1/2, -x'
'z+1/2, -x+1/2, -y'
'-z, x+1/2, -y+1/2'
'-x, y+1/2, -z+1/2'
'-y, z+1/2, -x+1/2'
'x+1/2, -y+1/2, -z'
'-x, -y, -z'
'-y, -z, -x'
'-z, -x, -y'
'-x-1/2, -y, z-1/2'
'-y-1/2, -z, x-1/2'
'-z-1/2, -x, y-1/2'
'-y-1/2, z-1/2, x'
'-z-1/2, x-1/2, y'
'z, -x-1/2, y-1/2'
'x, -y-1/2, z-1/2'
'y, -z-1/2, x-1/2'
'-x-1/2, y-1/2, z'

loop_
_atom_site_label
_atom_site_fract_x
_atom_site_fract_y
_atom_site_fract_z
_atom_site_U_iso_or_equiv
_atom_site_adp_type
_atom_site_calc_flag
_atom_site_refinement_flags
_atom_site_occupancy
_atom_site_type_symbol
_atom_site_disorder_group
Cr1 .0000 .0000 .0000 .0194(5) Uani d S 1 Cr .
K1 .5000 .5000 .5000 .0767(10) Uani d S 1 K .
S .31011(5) .31011(5) .31011(5) .0267(5) Uani d S 1 S .
O1 .15869(17) .01364(17) -.0145(2) .0310(6) Uani d . 1 O .
H12 .200(3) .022(3) .040(3) .038(9) Uiso d . 1 H .
H11 .178(3) .030(2) -.056(3) .020(9) Uiso d . 1 H .
O2 .0470(2) .13945(18) .30272(16) .0430(7) Uani d . 1 O .
H22 .014(7) .193(7) .312(6) .12(3) Uiso d . 1 H .
H21 .105(6) .164(5) .301(5) .091(18) Uiso d . 1 H .
O3 .2420(3) .2420(3) .2420(3) .066(3) Uani d SP .766(15) O 1
O4 .2682(5) .4227(3) .3128(2) .0484(15) Uani d P .766(15) O 1
O3A .3751(10) .3751(10) .3751(10) .136(15) Uani d SP .234(15) O 2
O4A .2921(13) .2100(15) .3690(19) .072(8) Uani d P .234(15) O 2

loop_
_atom_site_aniso_label
_atom_site_aniso_U_11
_atom_site_aniso_U_22
_atom_site_aniso_U_33
_atom_site_aniso_U_12
_atom_site_aniso_U_13
_atom_site_aniso_U_23
Cr1 .0194(5) .0194(5) .0194(5) -.00070(15) -.00070(15) -.00070(15)
K1 .0767(10) .0767(10) .0767(10) .0088(6) .0088(6) .0088(6)
S .0267(5) .0267(5) .0267(5) .0035(2) .0035(2) .0035(2)
O1 .0223(10) .0415(12) .0293(12) -.0049(7) .0017(8) .0019(8)
O2 .0456(14) .0402(12) .0433(12) .0019(9) -.0060(9) -.0064(8)
O3 .066(3) .066(3) .066(3) -.0151(15) -.0151(15) -.0151(15)
O4 .067(3) .0356(18) .0422(17) .0213(19) .0214(15) .0106(11)
O3A .136(15) .136(15) .136(15) -.057(9) -.057(9) -.057(9)
O4A .071(8) .049(9) .096(16) .030(7) .048(9) .054(10)

loop_
_atom_type_symbol
_atom_type_description
_atom_type_scat_dispersion_real
_atom_type_scat_dispersion_imag
_atom_type_scat_source
K K .2009 .2494 'International Tables Vol C Tables 4.2.6.8 and 6.1.1.4'
Cr Cr .3209 .6236 'International Tables Vol C Tables 4.2.6.8 and 6.1.1.4'
S S .1246 .1234 'International Tables Vol C Tables 4.2.6.8 and 6.1.1.4'
O O .0106 .0060 'International Tables Vol C Tables 4.2.6.8 and 6.1.1.4'
H H .0000 .0000 'International Tables Vol C Tables 4.2.6.8 and 6.1.1.4'

loop_
_geom_angle_atom_site_label_1
_geom_angle_atom_site_label_2
_geom_angle_atom_site_label_3
_geom_angle_site_symmetry_1
_geom_angle_site_symmetry_3
_geom_angle
O1 Cr1 O1 . 3 90.76(9)
O1 Cr1 O1 . 2 90.76(9)
O1 Cr1 O1 3 2 90.76(9)
O1 Cr1 O1 . 15 89.24(9)
O1 Cr1 O1 3 15 180.0
O1 Cr1 O1 2 15 89.24(9)
O1 Cr1 O1 . 14 89.24(9)
O1 Cr1 O1 3 14 89.24(9)
O1 Cr1 O1 2 14 180.0
O1 Cr1 O1 15 14 90.76(9)
O1 Cr1 O1 . 13 180.0
O1 Cr1 O1 3 13 89.24(9)
O1 Cr1 O1 2 13 89.24(9)
O1 Cr1 O1 15 13 90.76(9)
O1 Cr1 O1 14 13 90.76(9)
O3A K1 O3A . 13_666 180.0
O3A K1 O2 . 12_556 104.24(5)
O3A K1 O2 13_666 12_556 75.76(5)
O3A K1 O2 . 5 75.76(5)
O3A K1 O2 13_666 5 104.24(5)
O2 K1 O2 12_556 5 65.84(4)
O3A K1 O2 . 24_665 75.76(5)
O3A K1 O2 13_666 24_665 104.24(5)
O2 K1 O2 12_556 24_665 180.0
O2 K1 O2 5 24_665 114.16(4)
O3A K1 O2 . 21_566 75.76(5)
O3A K1 O2 13_666 21_566 104.24(5)
O2 K1 O2 12_556 21_566 65.84(4)
O2 K1 O2 5 21_566 114.16(4)
O2 K1 O2 24_665 21_566 114.16(4)
O3A K1 O2 . 17_666 104.24(5)
O3A K1 O2 13_666 17_666 75.76(5)
O2 K1 O2 12_556 17_666 114.16(4)
O2 K1 O2 5 17_666 180.0
O2 K1 O2 24_665 17_666 65.84(4)
O2 K1 O2 21_566 17_666 65.84(4)
O3A K1 O2 . 9_655 104.24(5)
O3A K1 O2 13_666 9_655 75.76(5)
O2 K1 O2 12_556 9_655 114.16(4)
O2 K1 O2 5 9_655 65.84(4)
O2 K1 O2 24_665 9_655 65.84(4)
O2 K1 O2 21_566 9_655 180.0
O2 K1 O2 17_666 9_655 114.16(4)
O3A S O3 . . 180.0(12)
O3A S O4A . . 106.9(12)
O3 S O4A . . 73.1(12)
O3A S O4A . 3 106.9(12)
O3 S O4A . 3 73.1(12)
O4A S O4A . 3 111.9(11)
O3A S O4A . 2 106.9(12)
O3 S O4A . 2 73.1(12)
O4A S O4A . 2 111.9(11)
O4A S O4A 3 2 111.9(11)
O3A S O4 . 2 69.3(2)
O3 S O4 . 2 110.7(2)
O4A S O4 . 2 109.7(5)
O4A S O4 3 2 40.3(10)
O4A S O4 2 2 137.2(6)
O3A S O4 . 3 69.3(2)
O3 S O4 . 3 110.7(2)
O4A S O4 . 3 40.3(10)
O4A S O4 3 3 137.2(6)
O4A S O4 2 3 109.7(5)
O4 S O4 2 3 108.2(2)
O3A S O4 . . 69.3(2)
O3 S O4 . . 110.7(2)
O4A S O4 . . 137.2(5)
O4A S O4 3 . 109.7(5)
O4A S O4 2 . 40.3(10)
O4 S O4 2 . 108.2(2)
O4 S O4 3 . 108.2(2)
Cr1 O1 H12 . . 122(2)
Cr1 O1 H11 . . 121(3)
H12 O1 H11 . . 113(4)
K1 O2 H22 7_456 . 105(6)
K1 O2 H21 7_456 . 115(4)
H22 O2 H21 . . 99(7)
S O3 O4A . . 53.3(8)
S O3 O4A . 2 53.3(8)
O4A O3 O4A . 2 88.0(11)
S O3 O4A . 3 53.3(8)
O4A O3 O4A . 3 88.0(11)
O4A O3 O4A 2 3 88.0(11)
O4A O4 S 2 . 68.1(6)
O4A O4 O3A 2 . 117.2(9)
S O4 O3A . . 52.6(6)
S O3A O4 . 3 58.0(6)
S O3A O4 . 2 58.0(6)
O4 O3A O4 3 2 94.5(9)
S O3A O4 . . 58.0(6)
O4 O3A O4 3 . 94.5(9)
O4 O3A O4 2 . 94.5(9)
S O3A K1 . . 180.0(18)
O4 O3A K1 3 . 122.0(6)
O4 O3A K1 2 . 122.0(6)
O4 O3A K1 . . 122.0(6)
O4 O4A S 3 . 71.6(9)
O4 O4A O3 3 . 121.5(8)
S O4A O3 . . 53.6(5)

loop_
_geom_bond_atom_site_label_1
_geom_bond_atom_site_label_2
_geom_bond_site_symmetry_2
_geom_bond_distance
Cr1 O1 . 1.956(2)
Cr1 O1 3 1.956(2)
Cr1 O1 2 1.956(2)
Cr1 O1 15 1.956(2)
Cr1 O1 14 1.956(2)
Cr1 O1 13 1.956(2)
K1 O3A . 2.65(2)
K1 O3A 13_666 2.65(2)
K1 O2 12_556 3.010(2)
K1 O2 5 3.010(2)
K1 O2 24_665 3.010(2)
K1 O2 21_566 3.010(2)
K1 O2 17_666 3.010(2)
K1 O2 9_655 3.010(2)
S O3A . 1.38(2)
S O3 . 1.442(6)
S O4A . 1.437(10)
S O4A 3 1.437(9)
S O4A 2 1.437(10)
S O4 2 1.470(3)
S O4 3 1.470(3)
S O4 . 1.470(3)
O1 H12 . .85(4)
O1 H11 . .60(4)
O2 K1 7_456 3.010(2)
O2 H22 . .78(8)
O2 H21 . .77(8)
O3 O4A . 1.71(2)
O3 O4A 2 1.71(2)
O3 O4A 3 1.71(2)
O4 O4A 2 1.00(3)
O4 O3A . 1.621(12)
O3A O4 3 1.621(12)
O3A O4 2 1.621(12)
O4A O4 3 1.00(3)

loop_
_geom_hbond_atom_site_label_D
_geom_hbond_atom_site_label_H
_geom_hbond_atom_site_label_A
_geom_hbond_site_symmetry_A
_geom_hbond_distance_DH
_geom_hbond_distance_HA
_geom_hbond_distance_DA
_geom_hbond_angle_DHA
O1 H11 O4 22_565 .60(4) 2.03(4) 2.619(4) 171(4)
O1 H12 O2 3 .85(4) 1.77(4) 2.611(3) 171(4)
O2 H21 O3 . .77(8) 2.06(8) 2.795(4) 160(6)
O2 H22 O4 5_455 .78(8) 2.09(8) 2.750(4) 143(7)
O1 H11 O4A 23_565 .60(4) 2.27(4) 2.84(2) 162(4)
O2 H22 O4A 6_455 .78(8) 2.16(8) 2.872(13) 152(7)
O2 H21 O4A . .77(8) 2.50(8) 3.22(2) 157(6)

loop_
_geom_torsion_atom_site_label_1
_geom_torsion_atom_site_label_2
_geom_torsion_atom_site_label_3
_geom_torsion_atom_site_label_4
_geom_torsion_site_symmetry_1
_geom_torsion_site_symmetry_4
_geom_torsion
O3A S O3 O4A . . -9E1(10)
O4A S O3 O4A 3 . 120.000(3)
O4A S O3 O4A 2 . -120.000(2)
O4 S O3 O4A 2 . 105.2(5)
O4 S O3 O4A 3 . -14.8(5)
O4 S O3 O4A . . -134.8(5)
O3A S O3 O4A . 2 3E1(10)
O4A S O3 O4A . 2 120.000(3)
O4A S O3 O4A 3 2 -120.000(3)
O4 S O3 O4A 2 2 -134.8(5)
O4 S O3 O4A 3 2 105.2(5)
O4 S O3 O4A . 2 -14.8(5)
O3A S O3 O4A . 3 15E1(10)
O4A S O3 O4A . 3 -120.0
O4A S O3 O4A 2 3 120.0
O4 S O3 O4A 2 3 -14.8(5)
O4 S O3 O4A 3 3 -134.8(5)
O4 S O3 O4A . 3 105.2(5)
O3A S O4 O4A . 2 -157.8(8)
O3 S O4 O4A . 2 22.2(8)
O4A S O4 O4A . 2 -64.9(15)
O4A S O4 O4A 3 2 101.0(18)
O4 S O4 O4A 2 2 143.6(9)
O4 S O4 O4A 3 2 -99.3(8)
O3 S O4 O3A . . 180.000(3)
O4A S O4 O3A . . 92.9(19)
O4A S O4 O3A 3 . -101.2(13)
O4A S O4 O3A 2 . 157.8(8)
O4 S O4 O3A 2 . -58.6(3)
O4 S O4 O3A 3 . 58.6(3)
O3 S O3A O4 . 3 8E1(10)
O4A S O3A O4 . 3 -14.8(5)
O4A S O3A O4 3 3 -134.8(5)
O4A S O3A O4 2 3 105.2(5)
O4 S O3A O4 2 3 -120.0000(10)
O4 S O3A O4 . 3 120.0
O3 S O3A O4 . 2 -16E1(10)
O4A S O3A O4 . 2 105.2(5)
O4A S O3A O4 3 2 -14.8(5)
O4A S O3A O4 2 2 -134.8(5)
O4 S O3A O4 3 2 120.0
O4 S O3A O4 . 2 -120.0
O3 S O3A O4 . . -4E1(10)
O4A S O3A O4 . . -134.8(5)
O4A S O3A O4 3 . 105.2(5)
O4A S O3A O4 2 . -14.8(5)
O4 S O3A O4 2 . 120.0000(10)
O4 S O3A O4 3 . -120.0000(10)
O3 S O3A K1 . . -18E1(10)
O4A S O3A K1 . . 9E1(10)
O4A S O3A K1 3 . -3E1(10)
O4A S O3A K1 2 . -15E1(10)
O4 S O3A K1 2 . -2E1(10)
O4 S O3A K1 3 . 10E1(10)
O4 S O3A K1 . . -14E1(10)
O4A O4 O3A S 2 . 23.2(9)
O4A O4 O3A O4 2 3 -24.3(10)
S O4 O3A O4 . 3 -47.5(5)
O4A O4 O3A O4 2 2 70.7(10)
S O4 O3A O4 . 2 47.5(5)
O4A O4 O3A K1 2 . -156.8(9)
S O4 O3A K1 . . 180.000(3)
O3A K1 O3A S 13_666 . 0E1(10)
O2 K1 O3A S 12_556 . -9E1(10)
O2 K1 O3A S 5 . -3E1(10)
O2 K1 O3A S 24_665 . 10E1(10)
O2 K1 O3A S 21_566 . -15E1(10)
O2 K1 O3A S 17_666 . 16E1(10)
O2 K1 O3A S 9_655 . 4E1(10)
O3A K1 O3A O4 13_666 3 -14E1(10)
O2 K1 O3A O4 12_556 3 17.27(17)
O2 K1 O3A O4 5 3 77.27(17)
O2 K1 O3A O4 24_665 3 -162.73(17)
O2 K1 O3A O4 21_566 3 -42.73(17)
O2 K1 O3A O4 17_666 3 -102.73(17)
O2 K1 O3A O4 9_655 3 137.27(17)
O3A K1 O3A O4 13_666 2 10E1(10)
O2 K1 O3A O4 12_556 2 -102.73(17)
O2 K1 O3A O4 5 2 -42.73(17)
O2 K1 O3A O4 24_665 2 77.27(17)
O2 K1 O3A O4 21_566 2 -162.73(17)
O2 K1 O3A O4 17_666 2 137.27(17)
O2 K1 O3A O4 9_655 2 17.27(17)
O3A K1 O3A O4 13_666 . -2E1(10)
O2 K1 O3A O4 12_556 . 137.27(17)
O2 K1 O3A O4 5 . -162.73(17)
O2 K1 O3A O4 24_665 . -42.73(17)
O2 K1 O3A O4 21_566 . 77.27(17)
O2 K1 O3A O4 17_666 . 17.27(17)
O2 K1 O3A O4 9_655 . -102.73(17)
O3A S O4A O4 . 3 21.7(7)
O3 S O4A O4 . 3 -158.3(7)
O4A S O4A O4 3 3 138.4(14)
O4A S O4A O4 2 3 -95(2)
O4 S O4A O4 2 3 95.2(7)
O4 S O4A O4 . 3 -55.9(19)
O3A S O4A O3 . . 180.000(2)
O4A S O4A O3 3 . -63.3(16)
O4A S O4A O3 2 . 63.3(16)
O4 S O4A O3 2 . -106.4(6)
O4 S O4A O3 3 . 158.3(7)
O4 S O4A O3 . . 102.4(15)
S O3 O4A O4 . 3 24.3(9)
O4A O3 O4A O4 2 3 -19.8(13)
O4A O3 O4A O4 3 3 68.3(7)
O4A O3 O4A S 2 . -44.0(5)
O4A O3 O4A S 3 . 44.0(5)

loop_
_cod_related_entry_id
_cod_related_entry_database
_cod_related_entry_code
1 AMCSD 0009913
